data_7238223
loop_
_publ_author_name
'Nayak, Susanta K.'
'Sathishkumar, Ranganathan'
'Row, T. N. Guru'

_publ_section_title
;
 Directing role of functional groups in selective generation of
 C--H&#x22EF;\p interactions: In situ cryo-crystallographic studies on
 benzyl derivatives
;
_journal_issue 10
_journal_name_full CrystEngComm
_journal_page_first 3112
_journal_paper_doi 10.1039/c001190h
_journal_volume 12
_journal_year 2010
_chemical_compound_source 'see text'
_chemical_formula_moiety 'C6 H6'
_chemical_formula_sum 'C6 H6'
_chemical_formula_weight 78.11
_chemical_name_common benzene
_chemical_name_systematic
;
benzene
;
_space_group_IT_number 61
_space_group_name_Hall '-P 2ac 2ab'
_space_group_name_H-M_alt 'P b c a'
_symmetry_cell_setting orthorhombic
_symmetry_Int_Tables_number 61
_symmetry_space_group_name_Hall '-P 2ac 2ab'
_symmetry_space_group_name_H-M 'P b c a'
_atom_sites_solution_hydrogens geom
_atom_sites_solution_primary direct
_atom_sites_solution_secondary difmap
_cell_angle_alpha 90
_cell_angle_beta 90
_cell_angle_gamma 90
_cell_formula_units_Z 4
_cell_length_a 6.914(2)
_cell_length_b 7.476(3)
_cell_length_c 9.563(1)
_cell_measurement_reflns_used 475
_cell_measurement_temperature 150(2)
_cell_measurement_theta_max 27.97
_cell_measurement_theta_min 0.97
_cell_volume 494.3(2)
_computing_cell_refinement SMART
_computing_data_collection 'SMART (Bruker, 1998)'
_computing_data_reduction 'SAINT (Bruker, 1998)'
_computing_molecular_graphics 'Ortep-3 for Windows (Farrugia, 1997) and CAMERON (Watkin et al., 1993)'
_computing_publication_material 'PLATON (Spek, 2003)'
_computing_structure_refinement 'SHELXL-97 (Sheldrick, 1997)'
_computing_structure_solution 'SHELXTL V6.14 (Bruker, 2000)'
_diffrn_ambient_temperature 150(2)
_diffrn_measured_fraction_theta_full 1.000
_diffrn_measured_fraction_theta_max 0.973
_diffrn_measurement_device_type 'Bruker SMART CCD area detector'
_diffrn_measurement_method '\f and \w scans'
_diffrn_radiation_monochromator graphite
_diffrn_radiation_source 'fine-focus sealed tube'
_diffrn_radiation_type MoK\a
_diffrn_radiation_wavelength 0.71073
_diffrn_reflns_av_R_equivalents 0.0747
_diffrn_reflns_av_sigmaI/netI 0.0535
_diffrn_reflns_limit_h_max 9
_diffrn_reflns_limit_h_min -8
_diffrn_reflns_limit_k_max 9
_diffrn_reflns_limit_k_min -9
_diffrn_reflns_limit_l_max 12
_diffrn_reflns_limit_l_min -12
_diffrn_reflns_number 4674
_diffrn_reflns_reduction_process
;
;
_diffrn_reflns_theta_full 25.00
_diffrn_reflns_theta_max 28.02
_diffrn_reflns_theta_min 4.26
_exptl_absorpt_coefficient_mu 0.059
_exptl_absorpt_correction_T_max 0.9854
_exptl_absorpt_correction_T_min 0.9808
_exptl_absorpt_correction_type multi-scan
_exptl_absorpt_process_details 'SADABS, (Sheldrick, 1996)'
_exptl_crystal_colour colorless
_exptl_crystal_density_diffrn 1.050
_exptl_crystal_density_method 'not measured'
_exptl_crystal_description plate
_exptl_crystal_F_000 168
_exptl_crystal_size_max 0.33
_exptl_crystal_size_mid 0.26
_exptl_crystal_size_min 0.25
_refine_diff_density_max 0.174
_refine_diff_density_min -0.132
_refine_diff_density_rms 0.030
_refine_ls_goodness_of_fit_ref 1.061
_refine_ls_hydrogen_treatment constr
_refine_ls_matrix_type full
_refine_ls_number_parameters 28
_refine_ls_number_reflns 583
_refine_ls_number_restraints 0
_refine_ls_restrained_S_all 1.061
_refine_ls_R_factor_all 0.1197
_refine_ls_R_factor_gt 0.0554
_refine_ls_shift/su_max 0.000
_refine_ls_shift/su_mean 0.000
_refine_ls_structure_factor_coef Fsqd
_refine_ls_weighting_details 'calc w=1/[\s^2^(Fo^2^)+(0.0488P)^2^+0.0119P] where P=(Fo^2^+2Fc^2^)/3'
_refine_ls_weighting_scheme calc
_refine_ls_wR_factor_gt 0.0991
_refine_ls_wR_factor_ref 0.1159
_reflns_number_gt 335
_reflns_number_total 583
_reflns_threshold_expression I>2\s(I)
_cod_data_source_file c001190h.txt
_cod_data_source_block a
_cod_depositor_comments
;
The following automatic conversions were performed:

data item '_symmetry_cell_setting' value 'Orthorhombic' was changed
to 'orthorhombic' in accordance with the
/home/saulius/struct/COD-crude-data/automatic-downloads/DataCite-retrospective/RSC/depositions/lib/dictionaries/cif_core.dic
dictionary named 'cif_core.dic' version 2.4.2 last updated on
2011-04-26.

Automatic conversion script
Id: cif_fix_values 6909 2019-04-08 15:41:33Z antanas 
;
_cod_database_code 7238223

loop_
_symmetry_equiv_pos_site_id
_symmetry_equiv_pos_as_xyz
1 x,y,z
2 1/2-x,-y,1/2+z
3 1/2+x,1/2-y,-z
4 -x,1/2+y,1/2-z
5 -x,-y,-z
6 1/2+x,y,1/2-z
7 1/2-x,1/2+y,z
8 x,1/2-y,1/2+z

loop_
_atom_site_label
_atom_site_type_symbol
_atom_site_fract_x
_atom_site_fract_y
_atom_site_fract_z
_atom_site_U_iso_or_equiv
_atom_site_adp_type
_atom_site_occupancy
_atom_site_symmetry_multiplicity
_atom_site_calc_flag
_atom_site_refinement_flags
C1 C 0.1297(2) 0.5762(2) 0.40803(18) 0.0490(5) Uani 1 1 d .
H1 H 0.2172 0.6275 0.3460 0.059 Uiso 1 1 calc R
C2 C 0.1235(3) 0.6328(2) 0.54518(17) 0.0499(5) Uani 1 1 d .
H2 H 0.2068 0.7225 0.5756 0.060 Uiso 1 1 calc R
C3 C 0.0057(2) 0.4432(2) 0.36289(17) 0.0492(5) Uani 1 1 d .
H3 H 0.0095 0.4051 0.2704 0.059 Uiso 1 1 calc R

loop_
_atom_site_aniso_label
_atom_site_aniso_U_11
_atom_site_aniso_U_22
_atom_site_aniso_U_33
_atom_site_aniso_U_23
_atom_site_aniso_U_13
_atom_site_aniso_U_12
C1 0.0490(10) 0.0447(9) 0.0534(10) 0.0109(8) 0.0051(8) 0.0008(9)
C2 0.0504(9) 0.0399(9) 0.0594(11) -0.0026(8) -0.0070(10) -0.0044(8)
C3 0.0571(10) 0.0463(9) 0.0440(9) -0.0020(8) -0.0056(9) 0.0081(9)

loop_
_atom_type_symbol
_atom_type_description
_atom_type_scat_dispersion_real
_atom_type_scat_dispersion_imag
_atom_type_scat_source
Cl Cl 0.1484 0.1585 'International Tables Vol C Tables 4.2.6.8 and 6.1.1.4'
H H 0.0000 0.0000 'International Tables Vol C Tables 4.2.6.8 and 6.1.1.4'
C C 0.0033 0.0016 'International Tables Vol C Tables 4.2.6.8 and 6.1.1.4'

loop_
_geom_angle_atom_site_label_1
_geom_angle_atom_site_label_2
_geom_angle_atom_site_label_3
_geom_angle
_geom_angle_site_symmetry_1
C2 C1 C3 119.90(15) .
C2 C1 H1 120.1 .
C3 C1 H1 120.1 .
C3 C2 C1 120.07(16) 5_566
C3 C2 H2 120.0 5_566
C1 C2 H2 120.0 .
C2 C3 C1 120.03(16) 5_566
C2 C3 H3 120.0 5_566
C1 C3 H3 120.0 .

loop_
_geom_bond_atom_site_label_1
_geom_bond_atom_site_label_2
_geom_bond_distance
_geom_bond_site_symmetry_2
C1 C2 1.379(3) .
C1 C3 1.382(2) .
C1 H1 0.9300 .
C2 C3 1.376(2) 5_566
C2 H2 0.9300 .
C3 C2 1.376(2) 5_566
C3 H3 0.9300 .

loop_
_geom_torsion_atom_site_label_1
_geom_torsion_atom_site_label_2
_geom_torsion_atom_site_label_3
_geom_torsion_atom_site_label_4
_geom_torsion
_geom_torsion_site_symmetry_4
C3 C1 C2 C3 0.1(3) 5_566
C2 C1 C3 C2 -0.1(3) 5_566
